data_7157441
loop_
_publ_author_name
'Arcadi, Antonio'
'Aschi, Massimiliano'
'Chiarini, Marco'
'Marinelli, Fabio'
'Marsicano, Vincenzo'
'Portalone, Gustavo'

_publ_section_title
;
 Experimental results and computational insight into sequential reactions
 of \b-(2-aminophenyl)-\a,\b-ynones with aryl isocyanates/benzoyl
 isothiocyanate.
;
_journal_issue 16
_journal_name_full 'Organic &amp; biomolecular chemistry'
_journal_page_first 3177
_journal_page_last 3189
_journal_paper_doi 10.1039/d0ob00087f
_journal_volume 18
_journal_year 2020
_chemical_formula_moiety 'C22 H16 N2 O2'
_chemical_formula_sum 'C22 H16 N2 O2'
_chemical_formula_weight 340.37
_space_group_crystal_system monoclinic
_space_group_IT_number 14
_space_group_name_Hall '-P 2yn'
_space_group_name_H-M_alt 'P 1 21/n 1'
_atom_sites_solution_hydrogens mixed
_audit_creation_method SHELXL-2018/3
_audit_update_record
;
2020-03-09 deposited with the CCDC.	2020-04-02 downloaded from the CCDC.
;
_cell_angle_alpha 90
_cell_angle_beta 90.132(7)
_cell_angle_gamma 90
_cell_formula_units_Z 4
_cell_length_a 5.6311(5)
_cell_length_b 16.1768(13)
_cell_length_c 18.5883(14)
_cell_measurement_reflns_used 2279
_cell_measurement_temperature 298(2)
_cell_measurement_theta_max 27.0940
_cell_measurement_theta_min 3.7830
_cell_volume 1693.3(2)
_computing_cell_refinement 'CrysAlis PRO '
_computing_data_collection 'CrysAlis PRO (Agilent Technologies, 2011)'
_computing_data_reduction 'CrysAlis PRO '
_computing_molecular_graphics 'WinGX (Farrugia, 1999)'
_computing_publication_material 'WinGX (Farrugia, 1999)'
_computing_structure_refinement 'SHELXL-2018/3 (Sheldrick, 2018)'
_computing_structure_solution 'SIR2004 (Burla et al., 2005)'
_diffrn_ambient_temperature 298(2)
_diffrn_detector_area_resol_mean 16.0696
_diffrn_measured_fraction_theta_full 0.985
_diffrn_measured_fraction_theta_max 0.985
_diffrn_measurement_device_type 'Xcalibur, Sapphire3'
_diffrn_measurement_method '\w and \f'
_diffrn_radiation_monochromator graphite
_diffrn_radiation_source 'Enhance (Mo) X-ray Source'
_diffrn_radiation_type MoK\a
_diffrn_radiation_wavelength 0.710689
_diffrn_reflns_av_R_equivalents 0.0611
_diffrn_reflns_av_unetI/netI 0.0882
_diffrn_reflns_Laue_measured_fraction_full 0.985
_diffrn_reflns_Laue_measured_fraction_max 0.985
_diffrn_reflns_limit_h_max 6
_diffrn_reflns_limit_h_min -6
_diffrn_reflns_limit_k_max 19
_diffrn_reflns_limit_k_min -19
_diffrn_reflns_limit_l_max 22
_diffrn_reflns_limit_l_min -20
_diffrn_reflns_number 11476
_diffrn_reflns_point_group_measured_fraction_full 0.985
_diffrn_reflns_point_group_measured_fraction_max 0.985
_diffrn_reflns_theta_full 25.049
_diffrn_reflns_theta_max 25.049
_diffrn_reflns_theta_min 3.339
_exptl_absorpt_coefficient_mu 0.087
_exptl_absorpt_correction_T_max 1.00000
_exptl_absorpt_correction_T_min 0.91827
_exptl_absorpt_correction_type multi-scan
_exptl_absorpt_process_details
;
CrysAlisPro 1.171.39.46e (Rigaku Oxford Diffraction, 2018)
Empirical absorption correction using spherical harmonics,
 implemented in SCALE3 ABSPACK scaling algorithm.
;
_exptl_crystal_colour 'light yellow'
_exptl_crystal_density_diffrn 1.335
_exptl_crystal_description tablets
_exptl_crystal_F_000 712
_exptl_crystal_size_max 0.100
_exptl_crystal_size_mid 0.080
_exptl_crystal_size_min 0.070
_refine_diff_density_max 0.204
_refine_diff_density_min -0.197
_refine_diff_density_rms 0.039
_refine_ls_extinction_method none
_refine_ls_goodness_of_fit_ref 0.951
_refine_ls_hydrogen_treatment refU
_refine_ls_matrix_type full
_refine_ls_number_parameters 254
_refine_ls_number_reflns 2959
_refine_ls_number_restraints 0
_refine_ls_restrained_S_all 0.951
_refine_ls_R_factor_all 0.1089
_refine_ls_R_factor_gt 0.0552
_refine_ls_shift/su_max 0.000
_refine_ls_shift/su_mean 0.000
_refine_ls_structure_factor_coef Fsqd
_refine_ls_weighting_details 'w=1/[\s^2^(Fo^2^)+(0.0365P)^2^] where P=(Fo^2^+2Fc^2^)/3'
_refine_ls_weighting_scheme calc
_refine_ls_wR_factor_gt 0.1007
_refine_ls_wR_factor_ref 0.1226
_reflns_Friedel_coverage 0.000
_reflns_number_gt 1688
_reflns_number_total 2959
_reflns_threshold_expression 'I > 2\s(I)'
_cod_data_source_file d0ob00087f2.cif
_cod_data_source_block 5aa
_cod_depositor_comments 'Adding full bibliography for 7157441--7157443.cif.'
_cod_original_sg_symbol_H-M 'P 21/n'
_cod_database_code 7157441
_shelx_shelxl_version_number 2018/3
_shelx_space_group_comment
;
The symmetry employed for this shelxl refinement is uniquely defined
by the following loop, which should always be used as a source of
symmetry information in preference to the above space-group names.
They are only intended as comments.
;
_shelx_estimated_absorpt_t_min 0.991
_shelx_estimated_absorpt_t_max 0.994

loop_
_space_group_symop_operation_xyz
'x, y, z'
'-x+1/2, y+1/2, -z+1/2'
'-x, -y, -z'
'x-1/2, -y-1/2, z-1/2'

loop_
_atom_site_label
_atom_site_type_symbol
_atom_site_fract_x
_atom_site_fract_y
_atom_site_fract_z
_atom_site_U_iso_or_equiv
_atom_site_adp_type
_atom_site_occupancy
_atom_site_site_symmetry_order
_atom_site_calc_flag
_atom_site_refinement_flags_posn
_atom_site_refinement_flags_adp
_atom_site_refinement_flags_occupancy
_atom_site_disorder_assembly
_atom_site_disorder_group
O1 O 0.4773(3) 0.09445(11) 0.44524(10) 0.0539(6) Uani 1 1 d . . . . .
O2 O -0.3433(4) -0.00479(15) 0.19669(12) 0.1003(9) Uani 1 1 d . . . . .
N1 N 0.2600(4) -0.02368(15) 0.43781(12) 0.0474(7) Uani 1 1 d . . . . .
H1 H 0.354(4) -0.0447(16) 0.4741(14) 0.057(9) Uiso 1 1 d . . . . .
N2 N 0.1701(3) 0.08799(13) 0.36475(11) 0.0390(6) Uani 1 1 d . . . . .
C1 C 0.0668(5) -0.06821(17) 0.41224(14) 0.0422(7) Uani 1 1 d . . . . .
C2 C 0.0100(6) -0.14328(19) 0.44398(16) 0.0584(8) Uani 1 1 d . . . . .
H2 H 0.105006 -0.164276 0.480656 0.070(10) Uiso 1 1 calc R . . . .
C3 C -0.1850(6) -0.1864(2) 0.42153(17) 0.0644(9) Uani 1 1 d . . . . .
H3 H -0.221312 -0.237088 0.442371 0.078(10) Uiso 1 1 calc R . . . .
C4 C -0.3275(5) -0.15477(19) 0.36810(17) 0.0594(9) Uani 1 1 d . . . . .
H4 H -0.463095 -0.183288 0.353903 0.062(9) Uiso 1 1 calc R . . . .
C5 C -0.2701(5) -0.08091(17) 0.33545(15) 0.0463(7) Uani 1 1 d . . . . .
H5 H -0.368162 -0.060219 0.299381 0.037(7) Uiso 1 1 calc R . . . .
C6 C -0.0674(4) -0.03649(16) 0.35547(13) 0.0370(6) Uani 1 1 d . . . . .
C7 C 0.0109(4) 0.04075(16) 0.32150(13) 0.0368(6) Uani 1 1 d . . . . .
C8 C 0.3141(5) 0.05471(19) 0.41792(14) 0.0417(7) Uani 1 1 d . . . . .
C9 C -0.0371(4) 0.07173(17) 0.25499(13) 0.0421(7) Uani 1 1 d . . . . .
H9 H 0.030366 0.123477 0.247412 0.043(7) Uiso 1 1 calc R . . . .
C10 C -0.1707(5) 0.04183(18) 0.19297(15) 0.0499(8) Uani 1 1 d . . . . .
C11 C -0.1026(4) 0.07616(16) 0.12071(13) 0.0398(7) Uani 1 1 d . . . . .
C12 C -0.2549(5) 0.06228(17) 0.06396(15) 0.0496(8) Uani 1 1 d . . . . .
H12 H -0.394774 0.033046 0.071604 0.077(10) Uiso 1 1 calc R . . . .
C13 C -0.2031(5) 0.09117(18) -0.00424(16) 0.0585(9) Uani 1 1 d . . . . .
H13 H -0.308637 0.081759 -0.041905 0.076(10) Uiso 1 1 calc R . . . .
C14 C 0.0038(5) 0.13367(19) -0.01645(17) 0.0593(9) Uani 1 1 d . . . . .
H14 H 0.038165 0.153680 -0.062155 0.069(10) Uiso 1 1 calc R . . . .
C15 C 0.1587(5) 0.1463(2) 0.03908(16) 0.0620(9) Uani 1 1 d . . . . .
H15 H 0.299947 0.174602 0.030951 0.081(10) Uiso 1 1 calc R . . . .
C16 C 0.1073(5) 0.11749(17) 0.10723(16) 0.0534(8) Uani 1 1 d . . . . .
H16 H 0.215217 0.125998 0.144455 0.064(9) Uiso 1 1 calc R . . . .
C17 C 0.2125(4) 0.17340(17) 0.34548(13) 0.0373(7) Uani 1 1 d . . . . .
C18 C 0.0397(4) 0.23122(17) 0.36072(13) 0.0424(7) Uani 1 1 d . . . . .
H18 H -0.094197 0.215687 0.386588 0.037(7) Uiso 1 1 calc R . . . .
C19 C 0.0642(6) 0.31214(19) 0.33783(15) 0.0551(8) Uani 1 1 d . . . . .
H19 H -0.052537 0.351034 0.348089 0.082(11) Uiso 1 1 calc R . . . .
C20 C 0.2627(6) 0.3343(2) 0.29980(17) 0.0667(10) Uani 1 1 d . . . . .
H20 H 0.278869 0.388400 0.283668 0.074(10) Uiso 1 1 calc R . . . .
C21 C 0.4378(6) 0.2777(2) 0.28520(17) 0.0673(10) Uani 1 1 d . . . . .
H21 H 0.572911 0.294042 0.260241 0.076(9) Uiso 1 1 calc R . . . .
C22 C 0.4138(5) 0.1958(2) 0.30773(15) 0.0532(8) Uani 1 1 d . . . . .
H22 H 0.531004 0.157097 0.297539 0.064(9) Uiso 1 1 calc R . . . .

loop_
_atom_site_aniso_label
_atom_site_aniso_U_11
_atom_site_aniso_U_22
_atom_site_aniso_U_33
_atom_site_aniso_U_23
_atom_site_aniso_U_13
_atom_site_aniso_U_12
O1 0.0634(12) 0.0496(14) 0.0484(12) 0.0026(10) -0.0223(10) 0.0038(10)
O2 0.1216(18) 0.110(2) 0.0688(16) 0.0314(15) -0.0332(14) -0.0720(17)
N1 0.0623(16) 0.0370(17) 0.0429(16) 0.0101(13) -0.0133(12) 0.0129(13)
N2 0.0496(12) 0.0330(14) 0.0342(13) 0.0051(11) -0.0102(10) 0.0048(10)
C1 0.0541(17) 0.0360(19) 0.0365(17) 0.0014(14) 0.0046(13) 0.0063(14)
C2 0.075(2) 0.047(2) 0.053(2) 0.0168(17) 0.0044(17) 0.0110(18)
C3 0.078(2) 0.049(2) 0.067(2) 0.0213(19) 0.0143(18) -0.0002(18)
C4 0.058(2) 0.050(2) 0.070(2) 0.0086(18) 0.0141(17) -0.0071(17)
C5 0.0482(16) 0.044(2) 0.0473(18) 0.0049(15) 0.0047(14) 0.0035(14)
C6 0.0468(15) 0.0305(17) 0.0337(15) 0.0026(13) 0.0053(12) 0.0066(13)
C7 0.0392(14) 0.0353(17) 0.0360(16) -0.0011(14) -0.0041(12) 0.0054(12)
C8 0.0479(16) 0.043(2) 0.0338(16) 0.0002(15) -0.0038(13) 0.0159(15)
C9 0.0550(16) 0.0306(18) 0.0407(17) 0.0024(14) -0.0091(13) -0.0032(13)
C10 0.0622(18) 0.0373(19) 0.0501(19) 0.0035(15) -0.0128(15) -0.0099(15)
C11 0.0487(16) 0.0343(17) 0.0363(16) -0.0019(13) -0.0106(13) 0.0020(13)
C12 0.0573(18) 0.046(2) 0.0453(19) 0.0010(15) -0.0112(14) -0.0035(15)
C13 0.073(2) 0.058(2) 0.045(2) -0.0029(17) -0.0178(17) -0.0004(17)
C14 0.072(2) 0.064(2) 0.042(2) 0.0008(17) -0.0012(17) 0.0053(17)
C15 0.0542(19) 0.077(3) 0.055(2) 0.0016(18) 0.0045(16) -0.0082(17)
C16 0.0517(17) 0.063(2) 0.0458(19) -0.0056(17) -0.0099(15) -0.0019(16)
C17 0.0446(15) 0.0380(18) 0.0293(15) 0.0039(13) -0.0115(12) -0.0002(13)
C18 0.0494(16) 0.0390(18) 0.0387(16) 0.0025(14) -0.0079(13) 0.0042(14)
C19 0.069(2) 0.041(2) 0.055(2) 0.0003(16) -0.0185(16) 0.0022(17)
C20 0.084(2) 0.047(2) 0.068(2) 0.0116(19) -0.029(2) -0.016(2)
C21 0.059(2) 0.083(3) 0.060(2) 0.021(2) -0.0077(16) -0.028(2)
C22 0.0454(16) 0.063(2) 0.0515(19) 0.0033(17) -0.0015(14) 0.0003(16)

loop_
_atom_type_symbol
_atom_type_description
_atom_type_scat_dispersion_real
_atom_type_scat_dispersion_imag
_atom_type_scat_source
C C 0.0033 0.0016 'International Tables Vol C Tables 4.2.6.8 and 6.1.1.4'
H H 0.0000 0.0000 'International Tables Vol C Tables 4.2.6.8 and 6.1.1.4'
N N 0.0061 0.0033 'International Tables Vol C Tables 4.2.6.8 and 6.1.1.4'
O O 0.0106 0.0060 'International Tables Vol C Tables 4.2.6.8 and 6.1.1.4'

loop_
_geom_angle_atom_site_label_1
_geom_angle_atom_site_label_2
_geom_angle_atom_site_label_3
_geom_angle
_geom_angle_site_symmetry_1
_geom_angle_site_symmetry_3
_geom_angle_publ_flag
C8 N1 C1 124.7(2) . . ?
C8 N1 H1 114.5(16) . . ?
C1 N1 H1 120.5(16) . . ?
C8 N2 C7 124.1(2) . . ?
C8 N2 C17 116.8(2) . . ?
C7 N2 C17 118.44(19) . . ?
N1 C1 C2 119.3(3) . . ?
N1 C1 C6 119.4(3) . . ?
C2 C1 C6 121.2(3) . . ?
C3 C2 C1 120.2(3) . . ?
C3 C2 H2 119.9 . . ?
C1 C2 H2 119.9 . . ?
C2 C3 C4 119.9(3) . . ?
C2 C3 H3 120.0 . . ?
C4 C3 H3 120.0 . . ?
C3 C4 C5 120.2(3) . . ?
C3 C4 H4 119.9 . . ?
C5 C4 H4 119.9 . . ?
C4 C5 C6 121.3(3) . . ?
C4 C5 H5 119.3 . . ?
C6 C5 H5 119.3 . . ?
C1 C6 C5 116.9(3) . . ?
C1 C6 C7 118.4(2) . . ?
C5 C6 C7 124.7(2) . . ?
C9 C7 N2 116.0(2) . . ?
C9 C7 C6 130.2(2) . . ?
N2 C7 C6 113.8(2) . . ?
O1 C8 N1 123.0(2) . . ?
O1 C8 N2 121.8(3) . . ?
N1 C8 N2 115.2(3) . . ?
C7 C9 C10 134.2(3) . . ?
C7 C9 H9 112.9 . . ?
C10 C9 H9 112.9 . . ?
O2 C10 C9 124.4(3) . . ?
O2 C10 C11 118.6(2) . . ?
C9 C10 C11 116.8(2) . . ?
C12 C11 C16 118.2(3) . . ?
C12 C11 C10 117.7(2) . . ?
C16 C11 C10 124.1(2) . . ?
C11 C12 C13 121.0(3) . . ?
C11 C12 H12 119.5 . . ?
C13 C12 H12 119.5 . . ?
C14 C13 C12 120.1(3) . . ?
C14 C13 H13 119.9 . . ?
C12 C13 H13 119.9 . . ?
C15 C14 C13 119.4(3) . . ?
C15 C14 H14 120.3 . . ?
C13 C14 H14 120.3 . . ?
C14 C15 C16 120.5(3) . . ?
C14 C15 H15 119.7 . . ?
C16 C15 H15 119.7 . . ?
C15 C16 C11 120.7(3) . . ?
C15 C16 H16 119.6 . . ?
C11 C16 H16 119.6 . . ?
C18 C17 C22 120.4(3) . . ?
C18 C17 N2 118.7(2) . . ?
C22 C17 N2 120.8(2) . . ?
C17 C18 C19 120.5(3) . . ?
C17 C18 H18 119.7 . . ?
C19 C18 H18 119.7 . . ?
C20 C19 C18 119.2(3) . . ?
C20 C19 H19 120.4 . . ?
C18 C19 H19 120.4 . . ?
C19 C20 C21 121.0(3) . . ?
C19 C20 H20 119.5 . . ?
C21 C20 H20 119.5 . . ?
C20 C21 C22 120.2(3) . . ?
C20 C21 H21 119.9 . . ?
C22 C21 H21 119.9 . . ?
C17 C22 C21 118.8(3) . . ?
C17 C22 H22 120.6 . . ?
C21 C22 H22 120.6 . . ?

loop_
_geom_bond_atom_site_label_1
_geom_bond_atom_site_label_2
_geom_bond_distance
_geom_bond_site_symmetry_2
_geom_bond_publ_flag
O1 C8 1.230(3) . ?
O2 C10 1.232(3) . ?
N1 C8 1.356(3) . ?
N1 C1 1.388(3) . ?
N1 H1 0.92(2) . ?
N2 C8 1.386(3) . ?
N2 C7 1.425(3) . ?
N2 C17 1.447(3) . ?
C1 C2 1.388(4) . ?
C1 C6 1.394(3) . ?
C2 C3 1.365(4) . ?
C2 H2 0.9300 . ?
C3 C4 1.374(4) . ?
C3 H3 0.9300 . ?
C4 C5 1.379(3) . ?
C4 H4 0.9300 . ?
C5 C6 1.398(3) . ?
C5 H5 0.9300 . ?
C6 C7 1.468(3) . ?
C7 C9 1.361(3) . ?
C9 C10 1.458(3) . ?
C9 H9 0.9300 . ?
C10 C11 1.504(4) . ?
C11 C12 1.376(3) . ?
C11 C16 1.381(3) . ?
C12 C13 1.383(4) . ?
C12 H12 0.9300 . ?
C13 C14 1.372(4) . ?
C13 H13 0.9300 . ?
C14 C15 1.365(4) . ?
C14 H14 0.9300 . ?
C15 C16 1.381(4) . ?
C15 H15 0.9300 . ?
C16 H16 0.9300 . ?
C17 C18 1.379(3) . ?
C17 C22 1.383(3) . ?
C18 C19 1.383(3) . ?
C18 H18 0.9300 . ?
C19 C20 1.372(4) . ?
C19 H19 0.9300 . ?
C20 C21 1.373(4) . ?
C20 H20 0.9300 . ?
C21 C22 1.396(4) . ?
C21 H21 0.9300 . ?
C22 H22 0.9300 . ?

loop_
_geom_hbond_atom_site_label_D
_geom_hbond_atom_site_label_H
_geom_hbond_atom_site_label_A
_geom_hbond_distance_DH
_geom_hbond_distance_HA
_geom_hbond_distance_DA
_geom_hbond_angle_DHA
_geom_hbond_site_symmetry_A
_geom_hbond_publ_flag
N1 H1 O1 0.92(2) 1.95(3) 2.865(3) 174(2) 3_656 yes

loop_
_geom_torsion_atom_site_label_1
_geom_torsion_atom_site_label_2
_geom_torsion_atom_site_label_3
_geom_torsion_atom_site_label_4
_geom_torsion
_geom_torsion_site_symmetry_1
_geom_torsion_site_symmetry_2
_geom_torsion_site_symmetry_3
_geom_torsion_site_symmetry_4
_geom_torsion_publ_flag
C8 N1 C1 C2 -170.8(3) . . . . ?
C8 N1 C1 C6 8.8(4) . . . . ?
N1 C1 C2 C3 177.3(2) . . . . ?
C6 C1 C2 C3 -2.2(4) . . . . ?
C1 C2 C3 C4 -1.0(4) . . . . ?
C2 C3 C4 C5 2.1(4) . . . . ?
C3 C4 C5 C6 0.0(4) . . . . ?
N1 C1 C6 C5 -175.4(2) . . . . ?
C2 C1 C6 C5 4.2(4) . . . . ?
N1 C1 C6 C7 4.1(3) . . . . ?
C2 C1 C6 C7 -176.3(2) . . . . ?
C4 C5 C6 C1 -3.1(4) . . . . ?
C4 C5 C6 C7 177.5(2) . . . . ?
C8 N2 C7 C9 -152.5(2) . . . . ?
C17 N2 C7 C9 17.7(3) . . . . ?
C8 N2 C7 C6 25.0(3) . . . . ?
C17 N2 C7 C6 -164.8(2) . . . . ?
C1 C6 C7 C9 157.8(3) . . . . ?
C5 C6 C7 C9 -22.8(4) . . . . ?
C1 C6 C7 N2 -19.1(3) . . . . ?
C5 C6 C7 N2 160.3(2) . . . . ?
C1 N1 C8 O1 174.9(2) . . . . ?
C1 N1 C8 N2 -4.3(4) . . . . ?
C7 N2 C8 O1 167.1(2) . . . . ?
C17 N2 C8 O1 -3.2(3) . . . . ?
C7 N2 C8 N1 -13.6(3) . . . . ?
C17 N2 C8 N1 176.0(2) . . . . ?
N2 C7 C9 C10 174.6(3) . . . . ?
C6 C7 C9 C10 -2.4(5) . . . . ?
C7 C9 C10 O2 29.5(5) . . . . ?
C7 C9 C10 C11 -155.5(3) . . . . ?
O2 C10 C11 C12 8.3(4) . . . . ?
C9 C10 C11 C12 -167.0(2) . . . . ?
O2 C10 C11 C16 -168.9(3) . . . . ?
C9 C10 C11 C16 15.8(4) . . . . ?
C16 C11 C12 C13 -2.0(4) . . . . ?
C10 C11 C12 C13 -179.3(3) . . . . ?
C11 C12 C13 C14 0.7(5) . . . . ?
C12 C13 C14 C15 0.7(5) . . . . ?
C13 C14 C15 C16 -0.7(5) . . . . ?
C14 C15 C16 C11 -0.7(5) . . . . ?
C12 C11 C16 C15 2.0(4) . . . . ?
C10 C11 C16 C15 179.2(3) . . . . ?
C8 N2 C17 C18 -113.5(2) . . . . ?
C7 N2 C17 C18 75.6(3) . . . . ?
C8 N2 C17 C22 71.3(3) . . . . ?
C7 N2 C17 C22 -99.6(3) . . . . ?
C22 C17 C18 C19 0.7(4) . . . . ?
N2 C17 C18 C19 -174.5(2) . . . . ?
C17 C18 C19 C20 -0.1(4) . . . . ?
C18 C19 C20 C21 -1.0(4) . . . . ?
C19 C20 C21 C22 1.4(5) . . . . ?
C18 C17 C22 C21 -0.3(4) . . . . ?
N2 C17 C22 C21 174.8(2) . . . . ?
C20 C21 C22 C17 -0.7(4) . . . . ?
